data_7701620
loop_
_publ_author_name
'Pammer, Frank'
'Schepper, Jonas'
'Gl\"ockler, Johannes'
'Sun, Yu'
'Orthaber, Andreas'

_publ_section_title
;
 Expansion of the scope of alkylboryl-bridged N \\rightarrow B-ladder
 boranes: new substituents and alternative substrates.
;
_journal_issue 27
_journal_name_full 'Dalton transactions (Cambridge, England : 2003)'
_journal_page_first 10298
_journal_page_last 10312
_journal_paper_doi 10.1039/c9dt01555h
_journal_volume 48
_journal_year 2019
_chemical_formula_moiety 'C34 H40 B N Si'
_chemical_formula_sum 'C34 H40 B N Si'
_chemical_formula_weight 501.57
_space_group_crystal_system monoclinic
_space_group_IT_number 14
_space_group_name_Hall '-P 2yn'
_space_group_name_H-M_alt 'P 1 21/n 1'
_atom_sites_solution_hydrogens mixed
_atom_sites_solution_primary dual
_audit_creation_date 2018-11-17
_audit_creation_method
;
Olex2 1.2
(compiled 2018.05.29 svn.r3508 for OlexSys, GUI svn.r5506)
;
_audit_update_record
;
2019-02-27 deposited with the CCDC.	2019-06-10 downloaded from the CCDC.
;
_cell_angle_alpha 90
_cell_angle_beta 102.702(3)
_cell_angle_gamma 90
_cell_formula_units_Z 4
_cell_length_a 12.8845(3)
_cell_length_b 11.7689(3)
_cell_length_c 20.7907(7)
_cell_measurement_reflns_used 12958
_cell_measurement_temperature 149.95(10)
_cell_measurement_theta_max 28.6920
_cell_measurement_theta_min 3.6010
_cell_volume 3075.47(15)
_computing_cell_refinement 'CrysAlisPro 1.171.38.46 (Rigaku OD, 2015)'
_computing_data_collection 'CrysAlisPro 1.171.38.46 (Rigaku OD, 2015)'
_computing_data_reduction 'CrysAlisPro 1.171.38.46 (Rigaku OD, 2015)'
_computing_molecular_graphics 'Olex2 (Dolomanov et al., 2009)'
_computing_publication_material 'Olex2 (Dolomanov et al., 2009)'
_computing_structure_refinement 'XL (Sheldrick, 2008)'
_computing_structure_solution 'ShelXT (Sheldrick, 2015)'
_diffrn_ambient_temperature 149.95(10)
_diffrn_detector_area_resol_mean 10.3385
_diffrn_detector_type Atlas
_diffrn_measured_fraction_theta_full 0.999
_diffrn_measured_fraction_theta_max 0.902
_diffrn_measurement_details
;
List of Runs (angles in degrees, time in seconds):

  # Type    Start    End  Width  t~exp~   \w     \q     \k     \f   Frames
#--------------------------------------------------------------------------
  1  \w    -12.00  28.00   1.00   64.00    --   -9.42 -99.00  60.00   40
  2  \w      1.00  28.00   1.00   64.00    --   -9.42 -99.00 -60.00   27
  3  \w    -16.00  10.00   1.00   64.00    --   -9.42 -57.00   0.00   26
  4  \w    -17.00  21.00   1.00   64.00    --   -9.42 -99.00 -90.00   38
  5  \w    -62.00  24.00   1.00   64.00    --   11.14 -57.00 -60.00   86
  6  \w     48.00  98.00   1.00   64.00    --   11.14 178.00 -60.00   50
  7  \w     27.00  52.00   1.00   64.00    --   11.14  19.00-150.00   25
  8  \w    -27.00  -1.00   1.00   64.00    --   11.14  19.00-150.00   26
  9  \w    -63.00  36.00   1.00   64.00    --   11.14 -38.00   0.00   99
;
_diffrn_measurement_device 'four-circle diffractometer'
_diffrn_measurement_device_type 'SuperNova, Dual, Cu at zero, Atlas'
_diffrn_measurement_method '\w scans'
_diffrn_radiation_type MoK\a
_diffrn_radiation_wavelength 0.71073
_diffrn_reflns_av_R_equivalents 0.0312
_diffrn_reflns_av_unetI/netI 0.0282
_diffrn_reflns_Laue_measured_fraction_full 0.999
_diffrn_reflns_Laue_measured_fraction_max 0.902
_diffrn_reflns_limit_h_max 17
_diffrn_reflns_limit_h_min -16
_diffrn_reflns_limit_k_max 16
_diffrn_reflns_limit_k_min -14
_diffrn_reflns_limit_l_max 28
_diffrn_reflns_limit_l_min -26
_diffrn_reflns_number 34861
_diffrn_reflns_point_group_measured_fraction_full 0.999
_diffrn_reflns_point_group_measured_fraction_max 0.902
_diffrn_reflns_theta_full 25.242
_diffrn_reflns_theta_max 29.490
_diffrn_reflns_theta_min 2.868
_exptl_absorpt_coefficient_mu 0.098
_exptl_absorpt_correction_T_max 1.00000
_exptl_absorpt_correction_T_min 0.75446
_exptl_absorpt_correction_type multi-scan
_exptl_absorpt_process_details
;
CrysAlisPro 1.171.38.46 (Rigaku Oxford Diffraction, 2015)
Empirical absorption correction using spherical harmonics,
 implemented in SCALE3 ABSPACK scaling algorithm.
;
_exptl_crystal_colour colourless
_exptl_crystal_colour_primary colourless
_exptl_crystal_density_diffrn 1.083
_exptl_crystal_description block
_exptl_crystal_F_000 1080
_exptl_crystal_size_max 0.2
_exptl_crystal_size_mid 0.13
_exptl_crystal_size_min 0.1
_refine_diff_density_max 0.363
_refine_diff_density_min -0.620
_refine_diff_density_rms 0.039
_refine_ls_extinction_method none
_refine_ls_goodness_of_fit_ref 1.052
_refine_ls_hydrogen_treatment mixed
_refine_ls_matrix_type full
_refine_ls_number_parameters 400
_refine_ls_number_reflns 7717
_refine_ls_number_restraints 45
_refine_ls_restrained_S_all 1.081
_refine_ls_R_factor_all 0.0678
_refine_ls_R_factor_gt 0.0502
_refine_ls_shift/su_max 0.001
_refine_ls_shift/su_mean 0.000
_refine_ls_structure_factor_coef Fsqd
_refine_ls_weighting_details 'w=1/[\s^2^(Fo^2^)+(0.0412P)^2^+1.5440P] where P=(Fo^2^+2Fc^2^)/3'
_refine_ls_weighting_scheme calc
_refine_ls_wR_factor_gt 0.1152
_refine_ls_wR_factor_ref 0.1255
_reflns_Friedel_coverage 0.000
_reflns_number_gt 6029
_reflns_number_total 7717
_reflns_threshold_expression 'I > 2\s(I)'
_cod_data_source_file c9dt01555h2.cif
_cod_data_source_block jsc18002
_cod_original_cell_volume 3075.49(16)
_cod_database_code 7701620
_shelx_shelxl_version_number 2014/7
_shelx_space_group_comment
;
The symmetry employed for this shelxl refinement is uniquely defined
by the following loop, which should always be used as a source of
symmetry information in preference to the above space-group names.
They are only intended as comments.
;
_shelx_estimated_absorpt_t_max 0.990
_shelx_estimated_absorpt_t_min 0.981
_olex2_refinement_description
;
1. Fixed Uiso
 At 1.2 times of:
  All B(H) groups, All C(H) groups
 At 1.5 times of:
  All H(H,H,H) groups, All C(H,H,H) groups
2. Restrained distances
 Si1-C27A \\sim Si1-C27B
 with sigma of 0.02
 Si1-C28A \\sim Si1-C28B
 with sigma of 0.02
 Si1-C26A \\sim Si1-C26B
 with sigma of 0.02
 C30-H30A \\sim C30-H30D
 with sigma of 0.02
 C30-H30B \\sim C30-H30E
 with sigma of 0.02
 C30-H30C \\sim C30-H30F
 with sigma of 0.02
 C33-H33A \\sim C33-H33E
 with sigma of 0.02
 C33-H33B \\sim C33-H33F
 with sigma of 0.02
 C33-H33C \\sim C33-H33D
 with sigma of 0.02
3. Rigid body (RIGU) restrains
 C28A, C27A, C26A
 with sigma for 1-2 distances of 0.004 and sigma for 1-3 distances of 0.004
 Si1, C27A, C28A, C26A, C28B, C26B, C27B, H26D, H26E, H26F, H26A, H26B, H26C,
 H28D, H28E, H28F, H28A, H28B, H28C, H27D, H27E, H27F, H27A, H27B, H27C
 with sigma for 1-2 distances of 0.004 and sigma for 1-3 distances of 0.004
4. Others
 Sof(C28B)=Sof(H28D)=Sof(H28E)=Sof(H28F)=Sof(C26B)=Sof(H26D)=Sof(H26E)=
 Sof(H26F)=Sof(C27B)=Sof(H27D)=Sof(H27E)=Sof(H27F)=1-FVAR(1)
 Sof(C27A)=Sof(H27A)=Sof(H27B)=Sof(H27C)=Sof(C28A)=Sof(H28A)=Sof(H28B)=
 Sof(H28C)=Sof(C26A)=Sof(H26A)=Sof(H26B)=Sof(H26C)=FVAR(1)
 Sof(H30D)=Sof(H30E)=Sof(H30F)=1-FVAR(2)
 Sof(H30A)=Sof(H30B)=Sof(H30C)=FVAR(2)
 Sof(H33D)=Sof(H33E)=Sof(H33F)=1-FVAR(3)
 Sof(H33A)=Sof(H33B)=Sof(H33C)=FVAR(3)
5.a Aromatic/amide H refined with riding coordinates:
 C24(H24), C18(H18), C2(H2), C1(H1), C7(H7), C22(H22), C4(H4), C16(H16),
 C3(H3), C9(H9), C8(H8), C10(H10)
5.b Idealised Me refined as rotating group:
 C34(H34A,H34B,H34C), C33(H33A,H33B,H33C), C32(H32A,H32B,H32C), C29(H29A,H29B,
 H29C), C31(H31A,H31B,H31C), C30(H30A,H30B,H30C), C27A(H27A,H27B,H27C),
 C28A(H28A,H28B,H28C), C26A(H26A,H26B,H26C), C28B(H28D,H28E,H28F), C26B(H26D,
 H26E,H26F), C27B(H27D,H27E,H27F)
;
_olex2_submission_special_instructions 'No special instructions were received'
_oxdiff_exptl_absorpt_empirical_details
;
Empirical correction (ABSPACK) includes:
- Absorption correction using spherical harmonics
- Frame scaling
;

loop_
_space_group_symop_operation_xyz
'x, y, z'
'-x+1/2, y+1/2, -z+1/2'
'-x, -y, -z'
'x-1/2, -y-1/2, z-1/2'

loop_
_atom_site_label
_atom_site_type_symbol
_atom_site_fract_x
_atom_site_fract_y
_atom_site_fract_z
_atom_site_U_iso_or_equiv
_atom_site_adp_type
_atom_site_occupancy
_atom_site_site_symmetry_order
_atom_site_calc_flag
_atom_site_refinement_flags_posn
_atom_site_refinement_flags_adp
_atom_site_refinement_flags_occupancy
_atom_site_disorder_assembly
_atom_site_disorder_group
N1 N 0.08322(9) 0.23987(9) 0.54732(6) 0.0231(2) Uani 1 1 d . . . . .
C14 C 0.27151(10) 0.34744(11) 0.55666(7) 0.0234(3) Uani 1 1 d . . . . .
C20 C 0.25588(10) 0.12052(11) 0.60142(6) 0.0229(3) Uani 1 1 d . . . . .
C24 C 0.26178(12) -0.05471(12) 0.66610(7) 0.0307(3) Uani 1 1 d . . . . .
H24 H 0.2340 -0.0985 0.6969 0.037 Uiso 1 1 calc R . . . .
C25 C 0.21785(11) 0.05200(12) 0.64758(7) 0.0269(3) Uani 1 1 d . . . . .
C21 C 0.33824(11) 0.07310(12) 0.57504(7) 0.0265(3) Uani 1 1 d . . . . .
C18 C 0.40190(12) 0.50125(13) 0.58407(8) 0.0340(3) Uani 1 1 d . . . . .
H18 H 0.4554 0.5379 0.6161 0.041 Uiso 1 1 calc R . . . .
C2 C -0.04698(12) 0.13641(13) 0.46910(8) 0.0342(3) Uani 1 1 d . . . . .
H2 H -0.0629 0.0760 0.4382 0.041 Uiso 1 1 calc R . . . .
C1 C 0.05579(12) 0.15448(12) 0.50360(7) 0.0293(3) Uani 1 1 d . . . . .
H1 H 0.1099 0.1045 0.4963 0.035 Uiso 1 1 calc R . . . .
C23 C 0.34447(12) -0.09887(12) 0.64113(7) 0.0295(3) Uani 1 1 d . . . . .
C7 C 0.09453(11) 0.49565(12) 0.59911(8) 0.0304(3) Uani 1 1 d . . . . .
H7 H 0.1244 0.4988 0.5613 0.037 Uiso 1 1 calc R . . . .
C5 C 0.00579(10) 0.31078(12) 0.55827(7) 0.0247(3) Uani 1 1 d . . . . .
C22 C 0.38078(11) -0.03385(12) 0.59526(7) 0.0297(3) Uani 1 1 d . . . . .
H22 H 0.4366 -0.0628 0.5768 0.036 Uiso 1 1 calc R . . . .
C4 C -0.09931(11) 0.29495(14) 0.52483(7) 0.0323(3) Uani 1 1 d . . . . .
H4 H -0.1530 0.3449 0.5329 0.039 Uiso 1 1 calc R . . . .
C12 C -0.08531(12) 0.31143(15) 0.67289(7) 0.0348(3) Uani 1 1 d . . . . .
C19 C 0.35265(11) 0.40439(12) 0.60215(7) 0.0270(3) Uani 1 1 d . . . . .
C15 C 0.24923(11) 0.38968(12) 0.49139(7) 0.0287(3) Uani 1 1 d . . . . .
C11 C -0.01654(11) 0.40278(13) 0.66258(7) 0.0305(3) Uani 1 1 d . . . . .
C16 C 0.30038(12) 0.48680(13) 0.47517(8) 0.0334(3) Uani 1 1 d . . . . .
H16 H 0.2830 0.5135 0.4310 0.040 Uiso 1 1 calc R . . . .
C3 C -0.12630(12) 0.20746(14) 0.48012(8) 0.0360(4) Uani 1 1 d . . . . .
H3 H -0.1980 0.1964 0.4574 0.043 Uiso 1 1 calc R . . . .
C6 C 0.03072(10) 0.40428(12) 0.60756(7) 0.0265(3) Uani 1 1 d . . . . .
C9 C 0.07150(13) 0.57959(14) 0.70013(8) 0.0405(4) Uani 1 1 d . . . . .
H9 H 0.0868 0.6384 0.7321 0.049 Uiso 1 1 calc R . . . .
C8 C 0.11514(12) 0.58251(13) 0.64539(8) 0.0366(4) Uani 1 1 d . . . . .
H8 H 0.1595 0.6442 0.6392 0.044 Uiso 1 1 calc R . . . .
C17 C 0.37523(13) 0.54549(13) 0.52093(9) 0.0364(4) Uani 1 1 d . . . . .
C34 C 0.12885(14) 0.09098(15) 0.67895(9) 0.0419(4) Uani 1 1 d . . . . .
H34A H 0.1490 0.1626 0.7025 0.063 Uiso 1 1 calc GR . . . .
H34B H 0.1156 0.0331 0.7101 0.063 Uiso 1 1 calc GR . . . .
H34C H 0.0641 0.1025 0.6447 0.063 Uiso 1 1 calc GR . . . .
C13 C -0.14294(13) 0.23515(17) 0.68177(8) 0.0425(4) Uani 1 1 d . . . . .
C10 C 0.00539(13) 0.49095(15) 0.70854(8) 0.0379(4) Uani 1 1 d . . . . .
H10 H -0.0255 0.4900 0.7460 0.046 Uiso 1 1 calc R . . . .
C33 C 0.39251(15) -0.21310(14) 0.66307(9) 0.0408(4) Uani 1 1 d D . . . .
H33A H 0.3901 -0.2258 0.7093 0.061 Uiso 0.748(18) 1 calc DGR . P A 1
H33B H 0.4666 -0.2149 0.6585 0.061 Uiso 0.748(18) 1 calc DGR . P A 1
H33C H 0.3521 -0.2728 0.6356 0.061 Uiso 0.748(18) 1 calc DGR . P A 1
C32 C 0.38657(14) 0.13478(14) 0.52500(9) 0.0412(4) Uani 1 1 d . . . . .
H32A H 0.3298 0.1609 0.4885 0.062 Uiso 1 1 calc GR . . . .
H32B H 0.4339 0.0831 0.5080 0.062 Uiso 1 1 calc GR . . . .
H32C H 0.4274 0.2003 0.5460 0.062 Uiso 1 1 calc GR . . . .
B5CA B 0.20799(11) 0.24936(13) 0.58791(7) 0.0224(3) Uani 1 1 d . . . . .
H5CA H 0.1980(12) 0.2835(13) 0.6374(8) 0.027 Uiso 1 1 d R . . . .
C29 C 0.38785(13) 0.36332(15) 0.67227(8) 0.0394(4) Uani 1 1 d . . . . .
H29A H 0.3316 0.3782 0.6961 0.059 Uiso 1 1 calc GR . . . .
H29B H 0.4528 0.4036 0.6939 0.059 Uiso 1 1 calc GR . . . .
H29C H 0.4021 0.2815 0.6724 0.059 Uiso 1 1 calc GR . . . .
C31 C 0.16975(13) 0.33512(16) 0.43534(8) 0.0406(4) Uani 1 1 d . . . . .
H31A H 0.1811 0.2527 0.4361 0.061 Uiso 1 1 calc GR . . . .
H31B H 0.1794 0.3659 0.3932 0.061 Uiso 1 1 calc GR . . . .
H31C H 0.0974 0.3514 0.4404 0.061 Uiso 1 1 calc GR . . . .
C30 C 0.42651(17) 0.65231(15) 0.50224(11) 0.0516(5) Uani 1 1 d D . . . .
H30A H 0.3731 0.7127 0.4920 0.077 Uiso 0.65(5) 1 calc DGR . P B 1
H30B H 0.4561 0.6374 0.4635 0.077 Uiso 0.65(5) 1 calc DGR . P B 1
H30C H 0.4837 0.6761 0.5391 0.077 Uiso 0.65(5) 1 calc DGR . P B 1
Si1 Si -0.23124(5) 0.11728(6) 0.69064(3) 0.06138(19) Uani 1 1 d D U . . .
C27A C -0.1877(13) 0.0523(16) 0.7701(5) 0.080(3) Uani 0.582(13) 1 d D U P C 1
H27A H -0.1776 0.1110 0.8043 0.120 Uiso 0.582(13) 1 calc GR U P C 1
H27B H -0.1203 0.0126 0.7719 0.120 Uiso 0.582(13) 1 calc GR U P C 1
H27C H -0.2415 -0.0021 0.7774 0.120 Uiso 0.582(13) 1 calc GR U P C 1
C28A C -0.3682(4) 0.1923(7) 0.6884(5) 0.085(2) Uani 0.582(13) 1 d D U P C 1
H28A H -0.3848 0.2439 0.6505 0.127 Uiso 0.582(13) 1 calc GR U P C 1
H28B H -0.3639 0.2357 0.7291 0.127 Uiso 0.582(13) 1 calc GR U P C 1
H28C H -0.4243 0.1348 0.6844 0.127 Uiso 0.582(13) 1 calc GR U P C 1
C26A C -0.2460(11) 0.0295(8) 0.6189(4) 0.122(4) Uani 0.582(13) 1 d D U P C 1
H26A H -0.3017 -0.0272 0.6191 0.184 Uiso 0.582(13) 1 calc GR U P C 1
H26B H -0.1786 -0.0091 0.6191 0.184 Uiso 0.582(13) 1 calc GR U P C 1
H26C H -0.2659 0.0767 0.5793 0.184 Uiso 0.582(13) 1 calc GR U P C 1
C28B C -0.3628(6) 0.1329(13) 0.6519(6) 0.098(4) Uani 0.418(13) 1 d D U P C 2
H28D H -0.3998 0.0604 0.6527 0.147 Uiso 0.418(13) 1 calc GR U P C 2
H28E H -0.3679 0.1565 0.6061 0.147 Uiso 0.418(13) 1 calc GR U P C 2
H28F H -0.3956 0.1908 0.6749 0.147 Uiso 0.418(13) 1 calc GR U P C 2
C26B C -0.1763(11) -0.0159(9) 0.6470(7) 0.102(4) Uani 0.418(13) 1 d D U P C 2
H26D H -0.2258 -0.0799 0.6445 0.154 Uiso 0.418(13) 1 calc GR U P C 2
H26E H -0.1062 -0.0382 0.6729 0.154 Uiso 0.418(13) 1 calc GR U P C 2
H26F H -0.1703 0.0055 0.6025 0.154 Uiso 0.418(13) 1 calc GR U P C 2
C27B C -0.2027(15) 0.0686(18) 0.7778(5) 0.062(3) Uani 0.418(13) 1 d D U P C 2
H27D H -0.2259 0.1268 0.8053 0.093 Uiso 0.418(13) 1 calc GR U P C 2
H27E H -0.1261 0.0557 0.7931 0.093 Uiso 0.418(13) 1 calc GR U P C 2
H27F H -0.2410 -0.0024 0.7810 0.093 Uiso 0.418(13) 1 calc GR U P C 2
H30D H 0.401(5) 0.663(5) 0.4535(11) 0.048(19) Uiso 0.35(5) 1 d D . P B 2
H30E H 0.5056(16) 0.645(4) 0.514(3) 0.029(15) Uiso 0.35(5) 1 d D . P B 2
H30F H 0.400(4) 0.721(2) 0.520(2) 0.015(12) Uiso 0.35(5) 1 d D . P B 2
H33D H 0.422(5) -0.256(5) 0.630(2) 0.023 Uiso 0.252(18) 1 d DR . P A 2
H33E H 0.344(4) -0.263(4) 0.681(3) 0.023 Uiso 0.252(18) 1 d DR . P A 2
H33F H 0.453(4) -0.214(5) 0.701(2) 0.023 Uiso 0.252(18) 1 d DR . P A 2

loop_
_atom_site_aniso_label
_atom_site_aniso_U_11
_atom_site_aniso_U_22
_atom_site_aniso_U_33
_atom_site_aniso_U_23
_atom_site_aniso_U_13
_atom_site_aniso_U_12
N1 0.0237(5) 0.0209(5) 0.0247(6) 0.0008(4) 0.0056(4) -0.0014(4)
C14 0.0231(6) 0.0189(6) 0.0292(7) 0.0003(5) 0.0076(5) 0.0026(5)
C20 0.0230(6) 0.0216(6) 0.0232(6) -0.0008(5) 0.0027(5) -0.0021(5)
C24 0.0403(8) 0.0260(7) 0.0248(7) 0.0031(6) 0.0052(6) -0.0034(6)
C25 0.0299(7) 0.0252(7) 0.0253(7) 0.0006(5) 0.0054(5) -0.0019(5)
C21 0.0256(6) 0.0231(7) 0.0313(7) -0.0005(6) 0.0070(5) -0.0012(5)
C18 0.0316(7) 0.0250(7) 0.0478(9) -0.0060(7) 0.0140(7) -0.0046(6)
C2 0.0383(8) 0.0289(8) 0.0315(8) -0.0027(6) -0.0010(6) -0.0068(6)
C1 0.0331(7) 0.0233(7) 0.0300(7) -0.0022(6) 0.0037(6) -0.0010(6)
C23 0.0341(7) 0.0217(7) 0.0278(7) -0.0014(6) -0.0039(6) -0.0002(6)
C7 0.0279(7) 0.0267(7) 0.0367(8) -0.0010(6) 0.0073(6) 0.0052(6)
C5 0.0241(6) 0.0251(7) 0.0253(7) 0.0031(5) 0.0059(5) 0.0008(5)
C22 0.0271(7) 0.0248(7) 0.0362(8) -0.0022(6) 0.0048(6) 0.0024(5)
C4 0.0247(7) 0.0391(8) 0.0320(8) 0.0016(6) 0.0038(6) 0.0023(6)
C12 0.0296(7) 0.0476(9) 0.0277(8) -0.0013(7) 0.0076(6) 0.0052(7)
C19 0.0261(6) 0.0223(7) 0.0334(8) -0.0015(6) 0.0086(6) 0.0006(5)
C15 0.0275(7) 0.0283(7) 0.0320(7) 0.0043(6) 0.0105(6) 0.0068(6)
C11 0.0257(7) 0.0343(8) 0.0310(8) 0.0003(6) 0.0052(6) 0.0070(6)
C16 0.0382(8) 0.0288(8) 0.0377(8) 0.0102(6) 0.0184(7) 0.0098(6)
C3 0.0283(7) 0.0429(9) 0.0331(8) 0.0027(7) -0.0015(6) -0.0071(6)
C6 0.0232(6) 0.0261(7) 0.0292(7) 0.0001(6) 0.0037(5) 0.0065(5)
C9 0.0451(9) 0.0347(9) 0.0363(9) -0.0094(7) -0.0029(7) 0.0086(7)
C8 0.0339(8) 0.0270(7) 0.0456(9) -0.0032(7) 0.0022(7) 0.0027(6)
C17 0.0403(8) 0.0214(7) 0.0552(10) 0.0036(7) 0.0272(8) 0.0035(6)
C34 0.0534(10) 0.0363(9) 0.0447(10) 0.0090(7) 0.0293(8) 0.0039(7)
C13 0.0349(8) 0.0582(11) 0.0358(9) 0.0006(8) 0.0107(7) -0.0043(8)
C10 0.0406(8) 0.0421(9) 0.0302(8) -0.0040(7) 0.0060(6) 0.0110(7)
C33 0.0528(10) 0.0259(8) 0.0396(9) 0.0042(7) 0.0012(7) 0.0073(7)
C32 0.0447(9) 0.0302(8) 0.0584(11) 0.0082(8) 0.0321(8) 0.0091(7)
B5CA 0.0216(7) 0.0211(7) 0.0241(7) -0.0001(6) 0.0042(5) 0.0001(5)
C29 0.0363(8) 0.0432(9) 0.0343(8) -0.0016(7) -0.0015(6) -0.0128(7)
C31 0.0402(8) 0.0540(10) 0.0267(8) 0.0080(7) 0.0053(6) -0.0025(8)
C30 0.0634(12) 0.0274(9) 0.0754(14) 0.0068(9) 0.0397(11) -0.0019(8)
Si1 0.0516(3) 0.0861(5) 0.0447(3) 0.0115(3) 0.0068(2) -0.0313(3)
C27A 0.058(4) 0.082(5) 0.097(6) 0.035(5) 0.012(4) 0.013(3)
C28A 0.039(2) 0.100(5) 0.111(5) 0.062(4) 0.008(3) -0.007(2)
C26A 0.170(9) 0.106(6) 0.092(4) -0.033(4) 0.030(5) -0.079(6)
C28B 0.050(3) 0.138(9) 0.092(6) 0.054(6) -0.019(4) -0.034(4)
C26B 0.127(7) 0.091(6) 0.104(7) -0.043(5) 0.058(6) -0.051(5)
C27B 0.058(6) 0.086(8) 0.039(3) 0.026(4) 0.004(3) -0.013(6)

loop_
_atom_type_symbol
_atom_type_description
_atom_type_scat_dispersion_real
_atom_type_scat_dispersion_imag
_atom_type_scat_source
C C 0.0033 0.0016 'International Tables Vol C Tables 4.2.6.8 and 6.1.1.4'
H H 0.0000 0.0000 'International Tables Vol C Tables 4.2.6.8 and 6.1.1.4'
B B 0.0013 0.0007 'International Tables Vol C Tables 4.2.6.8 and 6.1.1.4'
N N 0.0061 0.0033 'International Tables Vol C Tables 4.2.6.8 and 6.1.1.4'
Si Si 0.0817 0.0704 'International Tables Vol C Tables 4.2.6.8 and 6.1.1.4'

loop_
_geom_angle_atom_site_label_1
_geom_angle_atom_site_label_2
_geom_angle_atom_site_label_3
_geom_angle
C1 N1 C5 118.52(12)
C1 N1 B5CA 118.52(11)
C5 N1 B5CA 122.87(11)
C19 C14 B5CA 115.52(12)
C15 C14 C19 116.05(12)
C15 C14 B5CA 128.14(12)
C25 C20 B5CA 117.94(12)
C21 C20 C25 116.00(12)
C21 C20 B5CA 125.88(12)
C23 C24 C25 122.19(14)
C20 C25 C34 121.79(13)
C24 C25 C20 121.17(13)
C24 C25 C34 117.04(13)
C20 C21 C32 122.43(12)
C22 C21 C20 121.11(13)
C22 C21 C32 116.45(13)
C17 C18 C19 122.01(15)
C1 C2 C3 118.89(14)
N1 C1 C2 123.07(14)
C24 C23 C33 121.30(14)
C22 C23 C24 117.12(13)
C22 C23 C33 121.58(14)
C6 C7 C8 120.73(14)
N1 C5 C4 120.26(13)
N1 C5 C6 120.94(12)
C4 C5 C6 118.77(12)
C23 C22 C21 122.38(14)
C3 C4 C5 120.65(14)
C13 C12 C11 179.72(18)
C14 C19 C29 121.02(13)
C18 C19 C14 121.31(14)
C18 C19 C29 117.66(13)
C14 C15 C31 123.34(13)
C16 C15 C14 120.81(14)
C16 C15 C31 115.85(13)
C6 C11 C12 121.36(14)
C10 C11 C12 119.45(14)
C10 C11 C6 119.18(14)
C17 C16 C15 122.53(14)
C2 C3 C4 118.60(14)
C7 C6 C5 121.96(13)
C7 C6 C11 119.08(14)
C11 C6 C5 118.87(13)
C8 C9 C10 119.92(15)
C9 C8 C7 120.26(16)
C18 C17 C30 121.73(17)
C16 C17 C18 117.09(14)
C16 C17 C30 121.18(16)
C12 C13 Si1 176.95(16)
C9 C10 C11 120.78(15)
C14 B5CA N1 111.27(10)
C14 B5CA C20 121.37(11)
C20 B5CA N1 108.27(10)
C13 Si1 C28A 103.4(2)
C13 Si1 C26B 104.9(3)
C13 Si1 C27B 109.7(7)
C27A Si1 C13 109.9(6)
C27A Si1 C28A 108.1(5)
C26A Si1 C13 108.0(2)
C26A Si1 C27A 118.4(7)
C26A Si1 C28A 108.0(4)
C28B Si1 C13 116.3(4)
C28B Si1 C26B 106.3(5)
C28B Si1 C27B 116.9(7)
C27B Si1 C26B 100.7(8)

loop_
_geom_bond_atom_site_label_1
_geom_bond_atom_site_label_2
_geom_bond_distance
N1 C1 1.3489(18)
N1 C5 1.3578(17)
N1 B5CA 1.6469(18)
C14 C19 1.4149(19)
C14 C15 1.414(2)
C14 B5CA 1.630(2)
C20 C25 1.4207(19)
C20 C21 1.4122(19)
C20 B5CA 1.638(2)
C24 C25 1.396(2)
C24 C23 1.385(2)
C25 C34 1.510(2)
C21 C22 1.400(2)
C21 C32 1.511(2)
C18 C19 1.396(2)
C18 C17 1.383(2)
C2 C1 1.377(2)
C2 C3 1.378(2)
C23 C22 1.382(2)
C23 C33 1.508(2)
C7 C6 1.388(2)
C7 C8 1.389(2)
C5 C4 1.3921(19)
C5 C6 1.490(2)
C4 C3 1.380(2)
C12 C11 1.439(2)
C12 C13 1.205(2)
C19 C29 1.508(2)
C15 C16 1.397(2)
C15 C31 1.515(2)
C11 C6 1.409(2)
C11 C10 1.397(2)
C16 C17 1.381(2)
C9 C8 1.376(2)
C9 C10 1.382(2)
C17 C30 1.510(2)
C13 Si1 1.8290(19)
Si1 C27A 1.794(9)
Si1 C28A 1.965(6)
Si1 C26A 1.789(6)
Si1 C28B 1.719(7)
Si1 C26B 2.016(8)
Si1 C27B 1.859(9)
